data_7204984
loop_
_publ_author_name
'Pozharskii, Alexander F.'
'Ozeryanskii, Valery A.'
'Starikova, Zoya A.'

_publ_section_title
;
 Molecular structure of 5,6-bis(dimethylamino)acenaphthene,
 5,6-bis(dimethylamino)acenaphthylene, and their monohydrobromides: a
 comparison with some naphthalene proton sponges
;
_journal_issue 2
_journal_name_full 'Journal of the Chemical Society, Perkin Transactions 2'
_journal_page_first 318
_journal_paper_doi 10.1039/b106725g
_journal_year 2002
_chemical_formula_sum 'C16 H20 N2'
_chemical_formula_weight 240.34
_chemical_name_systematic
; 
? 
;
_space_group_IT_number 14
_symmetry_cell_setting monoclinic
_symmetry_space_group_name_Hall '-P 2ybc'
_symmetry_space_group_name_H-M 'P 1 21/c 1'
_atom_sites_solution_hydrogens geom
_atom_sites_solution_primary direct
_atom_sites_solution_secondary difmap
_audit_creation_method SHELXL
_cell_angle_alpha 90.00
_cell_angle_beta 111.94(3)
_cell_angle_gamma 90.00
_cell_formula_units_Z 4
_cell_length_a 15.183(3)
_cell_length_b 8.656(2)
_cell_length_c 11.822(2)
_cell_measurement_reflns_used 24
_cell_measurement_temperature 293(2)
_cell_measurement_theta_max 10
_cell_measurement_theta_min 9
_cell_volume 1441.2(6)
_computing_cell_refinement 'CAD4 Enraf-Nonius'
_computing_data_collection 'CAD4 Enraf-Nonius'
_computing_data_reduction 'SHELXTL PLUS 5'
_computing_molecular_graphics 'SHELXTL PLUS 5'
_computing_publication_material 'SHELXTL PLUS 5'
_computing_structure_refinement 'SHELXTL PLUS 5'
_computing_structure_solution 'SHELXTL PLUS 5'
_diffrn_ambient_temperature 293(2)
_diffrn_measurement_device 'CAD4 Enraf-Nonius'
_diffrn_measurement_method 'q\5/3q scans'
_diffrn_radiation_monochromator graphite
_diffrn_radiation_source 'fine-focus sealed tube'
_diffrn_radiation_type MoK\a
_diffrn_radiation_wavelength 0.71073
_diffrn_reflns_av_R_equivalents 0.0358
_diffrn_reflns_av_sigmaI/netI 0.0594
_diffrn_reflns_limit_h_max 17
_diffrn_reflns_limit_h_min -19
_diffrn_reflns_limit_k_max 0
_diffrn_reflns_limit_k_min -11
_diffrn_reflns_limit_l_max 15
_diffrn_reflns_limit_l_min 0
_diffrn_reflns_number 3418
_diffrn_reflns_theta_max 26.97
_diffrn_reflns_theta_min 1.45
_diffrn_standards_decay_% 2.5
_diffrn_standards_interval_count 98
_diffrn_standards_number 2
_exptl_absorpt_coefficient_mu 0.065
_exptl_absorpt_correction_type none
_exptl_crystal_colour 'light yellow'
_exptl_crystal_density_diffrn 1.108
_exptl_crystal_description needle
_exptl_crystal_F_000 520
_exptl_crystal_size_max 0.2
_exptl_crystal_size_mid 0.1
_exptl_crystal_size_min 0.1
_refine_diff_density_max 0.296
_refine_diff_density_min -0.202
_refine_diff_density_rms 0.042
_refine_ls_extinction_method none
_refine_ls_goodness_of_fit_all 1.021
_refine_ls_goodness_of_fit_obs 1.272
_refine_ls_hydrogen_treatment 'rogid mode'
_refine_ls_matrix_type full
_refine_ls_number_parameters 163
_refine_ls_number_reflns 3090
_refine_ls_number_restraints 0
_refine_ls_restrained_S_all 1.149
_refine_ls_restrained_S_obs 1.272
_refine_ls_R_factor_all 0.2224
_refine_ls_R_factor_obs 0.0771
_refine_ls_shift/esd_max -0.015
_refine_ls_shift/esd_mean 0.003
_refine_ls_structure_factor_coef Fsqd
_refine_ls_weighting_details 'w=1/[\s^2^(Fo^2^)+(0.1319P)^2^+0.3319P] where P=(Fo^2^+2Fc^2^)/3'
_refine_ls_weighting_scheme calc
_refine_ls_wR_factor_all 0.3367
_refine_ls_wR_factor_obs 0.2161
_reflns_number_observed 1045
_reflns_number_total 3137
_reflns_observed_criterion >2sigma(I)
_cod_data_source_file b106725g.txt
_cod_data_source_block p
_cod_depositor_comments
;
The following automatic conversions were performed:

'_refine_ls_weighting_scheme' value 'calc
w=1/[\s^2^(Fo^2^)+(0.1319P)^2^+0.3319P] where P=(Fo^2^+2Fc^2^)/3' was
changed to 'calc'. New tag '_refine_ls_weighting_details' was
created. The value of the new tag was set to
'w=1/[\s^2^(Fo^2^)+(0.1319P)^2^+0.3319P] where P=(Fo^2^+2Fc^2^)/3'.

Automatic conversion script
Id: cif_fix_values 3143 2015-03-26 13:38:13Z robertas 
;
_cod_original_cell_volume 1441.2(5)
_cod_original_sg_symbol_H-M P2(1)/c
_cod_database_code 7204984

loop_
_symmetry_equiv_pos_as_xyz
'x, y, z'
'-x, y+1/2, -z+1/2'
'-x, -y, -z'
'x, -y-1/2, z-1/2'

loop_
_atom_site_aniso_label
_atom_site_aniso_U_11
_atom_site_aniso_U_22
_atom_site_aniso_U_33
_atom_site_aniso_U_23
_atom_site_aniso_U_13
_atom_site_aniso_U_12
N1 0.083(2) 0.085(2) 0.123(3) -0.008(2) 0.009(2) -0.019(2)
N2 0.105(2) 0.103(3) 0.078(2) 0.007(2) 0.027(2) 0.019(2)
C1 0.092(3) 0.126(4) 0.098(3) -0.013(3) 0.014(2) -0.004(3)
C2 0.104(3) 0.150(5) 0.105(3) -0.016(3) 0.009(3) -0.039(3)
C3 0.080(3) 0.088(3) 0.089(3) 0.010(2) 0.010(2) -0.005(2)
C4 0.116(4) 0.103(4) 0.114(4) 0.026(3) -0.009(3) -0.006(3)
C5 0.122(4) 0.073(3) 0.126(4) 0.020(3) 0.001(3) -0.020(3)
C6 0.075(2) 0.069(2) 0.099(3) -0.011(2) 0.019(2) -0.014(2)
C7 0.066(2) 0.068(2) 0.074(2) -0.003(2) 0.025(2) -0.003(2)
C8 0.069(2) 0.072(2) 0.089(3) -0.010(2) 0.028(2) -0.013(2)
C9 0.100(3) 0.098(3) 0.098(3) -0.008(3) 0.031(3) -0.030(3)
C10 0.138(4) 0.095(4) 0.115(4) 0.001(3) 0.025(3) -0.046(3)
C11 0.131(4) 0.083(3) 0.108(4) 0.026(3) 0.041(3) -0.009(3)
C12 0.086(3) 0.082(3) 0.072(2) 0.002(2) 0.032(2) 0.001(2)
C13 0.083(3) 0.209(7) 0.195(6) -0.033(5) 0.036(4) -0.017(4)
C14 0.168(6) 0.100(4) 0.235(8) -0.029(4) -0.035(5) -0.040(4)
C15 0.164(5) 0.198(7) 0.130(4) 0.063(5) -0.003(4) -0.021(5)
C16 0.170(5) 0.213(7) 0.123(4) -0.050(5) 0.061(4) -0.005(5)

loop_
_atom_site_label
_atom_site_type_symbol
_atom_site_fract_x
_atom_site_fract_y
_atom_site_fract_z
_atom_site_U_iso_or_equiv
_atom_site_thermal_displace_type
_atom_site_occupancy
_atom_site_calc_flag
_atom_site_refinement_flags
_atom_site_disorder_group
N1 N 0.1556(2) 0.3738(4) 0.2559(3) 0.1057(12) Uani 1 d . .
N2 N 0.1798(3) 0.6626(4) 0.1506(3) 0.0971(11) Uani 1 d . .
C1 C 0.4802(3) 0.5826(6) 0.6584(4) 0.112(2) Uani 1 d . .
H1A H 0.4726(3) 0.5803(6) 0.7362(4) 0.134 Uiso 1 calc R .
H1B H 0.5395(3) 0.5323(6) 0.6673(4) 0.134 Uiso 1 calc R .
C2 C 0.4791(4) 0.7453(7) 0.6154(4) 0.128(2) Uani 1 d . .
H2A H 0.5402(4) 0.7726(7) 0.6125(4) 0.154 Uiso 1 calc R .
H2B H 0.4648(4) 0.8166(7) 0.6696(4) 0.154 Uiso 1 calc R .
C3 C 0.3981(3) 0.5040(5) 0.5619(4) 0.0915(13) Uani 1 d . .
C4 C 0.3624(4) 0.3619(6) 0.5524(5) 0.126(2) Uani 1 d . .
H4A H 0.3907(4) 0.2900(6) 0.6137(5) 0.151 Uiso 1 calc R .
C5 C 0.2833(4) 0.3210(5) 0.4515(5) 0.120(2) Uani 1 d . .
H5A H 0.2583(4) 0.2223(5) 0.4489(5) 0.144 Uiso 1 calc R .
C6 C 0.2394(3) 0.4197(4) 0.3542(4) 0.0849(12) Uani 1 d . .
C7 C 0.2779(2) 0.5700(4) 0.3550(3) 0.0698(10) Uani 1 d . .
C8 C 0.3564(2) 0.6052(4) 0.4633(3) 0.0772(11) Uani 1 d . .
C9 C 0.4014(3) 0.7508(6) 0.4876(4) 0.1003(14) Uani 1 d . .
C10 C 0.3698(4) 0.8620(6) 0.4037(5) 0.122(2) Uani 1 d . .
H10A H 0.3967(4) 0.9600(6) 0.4196(5) 0.147 Uiso 1 calc R .
C11 C 0.2975(4) 0.8319(5) 0.2939(4) 0.1086(15) Uani 1 d . .
H11A H 0.2783(4) 0.9105(5) 0.2361(4) 0.130 Uiso 1 calc R .
C12 C 0.2511(3) 0.6882(5) 0.2645(3) 0.0794(11) Uani 1 d . .
C13 C 0.0699(4) 0.4588(9) 0.2564(6) 0.167(3) Uani 1 d . .
H13D H 0.0150(4) 0.4246(9) 0.1891(6) 0.250 Uiso 1 calc R .
H13E H 0.0786(4) 0.5676(9) 0.2490(6) 0.250 Uiso 1 calc R .
H13F H 0.0613(4) 0.4386(9) 0.3315(6) 0.250 Uiso 1 calc R .
C14 C 0.1349(5) 0.2126(7) 0.2390(7) 0.200(4) Uani 1 d . .
H14D H 0.0767(5) 0.1978(7) 0.1703(7) 0.300 Uiso 1 calc R .
H14E H 0.1285(5) 0.1709(7) 0.3108(7) 0.300 Uiso 1 calc R .
H14F H 0.1857(5) 0.1608(7) 0.2247(7) 0.300 Uiso 1 calc R .
C15 C 0.1396(5) 0.7962(8) 0.0758(6) 0.180(3) Uani 1 d . .
H15D H 0.0915(5) 0.7636(8) 0.0004(6) 0.271 Uiso 1 calc R .
H15E H 0.1887(5) 0.8504(8) 0.0592(6) 0.271 Uiso 1 calc R .
H15F H 0.1120(5) 0.8635(8) 0.1180(6) 0.271 Uiso 1 calc R .
C16 C 0.2055(5) 0.5529(8) 0.0740(5) 0.167(3) Uani 1 d . .
H16D H 0.1530(5) 0.5410(8) -0.0023(5) 0.250 Uiso 1 calc R .
H16E H 0.2205(5) 0.4548(8) 0.1146(5) 0.250 Uiso 1 calc R .
H16F H 0.2597(5) 0.5909(8) 0.0594(5) 0.250 Uiso 1 calc R .

loop_
_atom_type_symbol
_atom_type_description
_atom_type_scat_dispersion_real
_atom_type_scat_dispersion_imag
_atom_type_scat_source
C C 0.0033 0.0016 'International Tables Vol C Tables 4.2.6.8 and 6.1.1.4'
H H 0.0000 0.0000 'International Tables Vol C Tables 4.2.6.8 and 6.1.1.4'
N N 0.0061 0.0033 'International Tables Vol C Tables 4.2.6.8 and 6.1.1.4'

loop_
_geom_angle_atom_site_label_1
_geom_angle_atom_site_label_2
_geom_angle_atom_site_label_3
_geom_angle
_geom_angle_site_symmetry_1
_geom_angle_site_symmetry_3
_geom_angle_publ_flag
C6 N1 C14 118.0(4) . . ?
C6 N1 C13 111.9(4) . . ?
C14 N1 C13 109.6(5) . . ?
C12 N2 C15 117.5(4) . . ?
C12 N2 C16 114.3(4) . . ?
C15 N2 C16 106.8(4) . . ?
C2 C1 C3 105.6(4) . . ?
C1 C2 C9 105.7(4) . . ?
C4 C3 C8 117.6(4) . . ?
C4 C3 C1 132.7(4) . . ?
C8 C3 C1 109.7(4) . . ?
C3 C4 C5 120.2(4) . . ?
C6 C5 C4 123.3(4) . . ?
C5 C6 N1 120.7(4) . . ?
C5 C6 C7 119.2(3) . . ?
N1 C6 C7 120.0(4) . . ?
C8 C7 C6 114.0(3) . . ?
C8 C7 C12 115.5(3) . . ?
C6 C7 C12 130.4(3) . . ?
C3 C8 C9 110.7(4) . . ?
C3 C8 C7 125.5(3) . . ?
C9 C8 C7 123.7(4) . . ?
C10 C9 C8 118.7(4) . . ?
C10 C9 C2 133.3(4) . . ?
C8 C9 C2 108.0(4) . . ?
C9 C10 C11 120.2(4) . . ?
C10 C11 C12 123.3(4) . . ?
N2 C12 C11 121.0(4) . . ?
N2 C12 C7 120.8(4) . . ?
C11 C12 C7 118.3(4) . . ?

loop_
_geom_bond_atom_site_label_1
_geom_bond_atom_site_label_2
_geom_bond_distance
_geom_bond_site_symmetry_2
_geom_bond_publ_flag
N1 C6 1.422(5) . ?
N1 C14 1.428(6) . ?
N1 C13 1.495(7) . ?
N2 C12 1.394(5) . ?
N2 C15 1.446(7) . ?
N2 C16 1.462(6) . ?
C1 C2 1.495(7) . ?
C1 C3 1.501(6) . ?
C2 C9 1.531(6) . ?
C3 C4 1.332(6) . ?
C3 C8 1.405(5) . ?
C4 C5 1.386(6) . ?
C5 C6 1.388(6) . ?
C6 C7 1.425(5) . ?
C7 C8 1.419(5) . ?
C7 C12 1.425(5) . ?
C8 C9 1.411(6) . ?
C9 C10 1.336(6) . ?
C10 C11 1.376(6) . ?
C11 C12 1.408(6) . ?

loop_
_geom_torsion_atom_site_label_1
_geom_torsion_atom_site_label_2
_geom_torsion_atom_site_label_3
_geom_torsion_atom_site_label_4
_geom_torsion
_geom_torsion_site_symmetry_1
_geom_torsion_site_symmetry_2
_geom_torsion_site_symmetry_3
_geom_torsion_site_symmetry_4
_geom_torsion_publ_flag
C3 C1 C2 C9 -5.6(5) . . . . ?
C2 C1 C3 C4 -177.3(6) . . . . ?
C2 C1 C3 C8 5.3(5) . . . . ?
C8 C3 C4 C5 -3.9(8) . . . . ?
C1 C3 C4 C5 178.9(5) . . . . ?
C3 C4 C5 C6 2.6(9) . . . . ?
C4 C5 C6 N1 -176.8(5) . . . . ?
C4 C5 C6 C7 1.6(8) . . . . ?
C14 N1 C6 C5 -19.8(7) . . . . ?
C13 N1 C6 C5 108.9(5) . . . . ?
C14 N1 C6 C7 161.8(5) . . . . ?
C13 N1 C6 C7 -69.5(5) . . . . ?
C5 C6 C7 C8 -3.8(6) . . . . ?
N1 C6 C7 C8 174.7(3) . . . . ?
C5 C6 C7 C12 175.2(4) . . . . ?
N1 C6 C7 C12 -6.4(6) . . . . ?
C4 C3 C8 C9 179.4(4) . . . . ?
C1 C3 C8 C9 -2.7(5) . . . . ?
C4 C3 C8 C7 1.4(7) . . . . ?
C1 C3 C8 C7 179.2(4) . . . . ?
C6 C7 C8 C3 2.5(5) . . . . ?
C12 C7 C8 C3 -176.7(4) . . . . ?
C6 C7 C8 C9 -175.3(4) . . . . ?
C12 C7 C8 C9 5.5(5) . . . . ?
C3 C8 C9 C10 -179.2(4) . . . . ?
C7 C8 C9 C10 -1.1(7) . . . . ?
C3 C8 C9 C2 -0.9(5) . . . . ?
C7 C8 C9 C2 177.1(4) . . . . ?
C1 C2 C9 C10 -177.9(6) . . . . ?
C1 C2 C9 C8 4.2(6) . . . . ?
C8 C9 C10 C11 -2.8(8) . . . . ?
C2 C9 C10 C11 179.5(5) . . . . ?
C9 C10 C11 C12 2.1(8) . . . . ?
C15 N2 C12 C11 -14.5(6) . . . . ?
C16 N2 C12 C11 111.9(5) . . . . ?
C15 N2 C12 C7 164.5(5) . . . . ?
C16 N2 C12 C7 -69.1(5) . . . . ?
C10 C11 C12 N2 -178.4(4) . . . . ?
C10 C11 C12 C7 2.6(7) . . . . ?
C8 C7 C12 N2 175.0(3) . . . . ?
C6 C7 C12 N2 -4.0(6) . . . . ?
C8 C7 C12 C11 -6.0(5) . . . . ?
C6 C7 C12 C11 175.0(4) . . . . ?

loop_
_cod_related_entry_id
_cod_related_entry_database
_cod_related_entry_code
1 ChemSpider 9588675
